data_4020829
loop_
_publ_author_name
'Samah Simaan'
'Silvio E. Biali'

_publ_section_title
;
 A "Classical" Tetrahydroxycalix[4]arene Adopting the
 1,2-Alternate Conformation
;
_journal_name_full 'Journal of Organic Chemistry'
_journal_page_first 95
_journal_page_last 98
_journal_paper_doi 10.1021/jo035573j
_journal_volume 69
_journal_year 2004
_chemical_formula_sum 'C64 H78 Cl6 O4'
_chemical_formula_weight 1123.96
_space_group_IT_number 2
_symmetry_cell_setting triclinic
_symmetry_space_group_name_Hall '-P 1'
_symmetry_space_group_name_H-M 'P -1'
_cell_angle_alpha 102.905(3)
_cell_angle_beta 105.500(3)
_cell_angle_gamma 107.444(3)
_cell_formula_units_Z 1
_cell_length_a 9.654(2)
_cell_length_b 12.542(2)
_cell_length_c 13.779(3)
_cell_measurement_temperature 100.0(2)
_cell_volume 1447.7(5)
_diffrn_ambient_temperature 100(2)
_exptl_crystal_density_diffrn 1.289
_cod_depositor_comments
;
The following automatic conversions were performed:
'_symmetry_cell_setting' value 'Triclinic' changed to 'triclinic'
according to '/home/saulius/struct/CIF-dictionaries/cif_core.dic'
dictionary named 'cif_core.dic' version 2.4.1 from 2010-06-29.

Automatic conversion script
Id: cif_fix_enum 1527 2010-12-29 10:47:43Z saulius 
;
_cod_database_code 4020829

loop_
_symmetry_equiv_pos_as_xyz
'x, y, z'
'-x, -y, -z'

loop_
_atom_site_label
_atom_site_type_symbol
_atom_site_fract_x
_atom_site_fract_y
_atom_site_fract_z
_atom_site_U_iso_or_equiv
_atom_site_adp_type
_atom_site_occupancy
_atom_site_symmetry_multiplicity
_atom_site_calc_flag
_atom_site_refinement_flags
_atom_site_disorder_assembly
_atom_site_disorder_group
O1 O 0.64681(19) 0.71521(16) 0.54453(14) 0.0178(4) Uani 1 1 d . . .
H1O1 H 0.6784 0.6603 0.5294 0.032(9) Uiso 1 1 calc R . .
O2 O 0.3325(2) 0.49986(15) 0.53867(13) 0.0170(4) Uani 1 1 d . . .
H2O2 H 0.3346 0.5440 0.5009 0.032(9) Uiso 1 1 calc R . .
C1 C 0.5115(3) 0.6927(2) 0.46426(19) 0.0143(5) Uani 1 1 d . . .
C2 C 0.4909(3) 0.6481(2) 0.35755(19) 0.0139(4) Uani 1 1 d . . .
C3 C 0.3491(3) 0.6249(2) 0.28045(19) 0.0143(4) Uani 1 1 d . . .
H3 H 0.3339 0.5924 0.2074 0.017 Uiso 1 1 calc R . .
C4 C 0.2287(3) 0.6475(2) 0.30641(19) 0.0145(5) Uani 1 1 d . A .
C5 C 0.2557(3) 0.6957(2) 0.41375(19) 0.0142(4) Uani 1 1 d . . .
H5 H 0.1766 0.7147 0.4333 0.017 Uiso 1 1 calc R . .
C6 C 0.3942(3) 0.71744(19) 0.49427(18) 0.0128(4) Uani 1 1 d . . .
C7 C 0.4226(3) 0.7701(2) 0.61253(18) 0.0134(4) Uani 1 1 d . . .
H7 H 0.5305 0.8320 0.6427 0.016 Uiso 1 1 calc R . .
C8 C 0.3924(3) 0.5682(2) 0.64498(18) 0.0132(4) Uani 1 1 d . . .
C9 C 0.4272(3) 0.6890(2) 0.68081(18) 0.0135(4) Uani 1 1 d . . .
C10 C 0.4787(3) 0.7457(2) 0.79059(19) 0.0147(5) Uani 1 1 d . . .
H10 H 0.5029 0.8284 0.8158 0.018 Uiso 1 1 calc R . .
C11 C 0.4964(3) 0.6877(2) 0.86451(19) 0.0148(5) Uani 1 1 d . . .
C12 C 0.4629(3) 0.5667(2) 0.82468(19) 0.0154(5) Uani 1 1 d . . .
H12 H 0.4753 0.5244 0.8735 0.018 Uiso 1 1 calc R . .
C13 C 0.4125(3) 0.5063(2) 0.71686(19) 0.0141(5) Uani 1 1 d . . .
C14 C 0.3816(3) 0.3764(2) 0.6774(2) 0.0150(5) Uani 1 1 d . . .
H14A H 0.2814 0.3356 0.6164 0.018 Uiso 1 1 calc R . .
H14B H 0.3715 0.3429 0.7349 0.018 Uiso 1 1 calc R . .
C15 C 0.0756(3) 0.6252(2) 0.2201(2) 0.0191(5) Uani 1 1 d . . .
C16 C 0.0044(5) 0.4931(4) 0.1466(4) 0.0277(12) Uiso 0.706(12) 1 d P A 1
H16A H -0.0201 0.4414 0.1887 0.042 Uiso 0.706(12) 1 calc PR A 1
H16B H 0.0795 0.4761 0.1163 0.042 Uiso 0.706(12) 1 calc PR A 1
H16C H -0.0910 0.4789 0.0888 0.042 Uiso 0.706(12) 1 calc PR A 1
C17 C 0.1002(5) 0.7028(4) 0.1546(4) 0.0218(10) Uiso 0.706(12) 1 d P A 1
H17A H 0.0019 0.6823 0.0967 0.033 Uiso 0.706(12) 1 calc PR A 1
H17B H 0.1780 0.6918 0.1243 0.033 Uiso 0.706(12) 1 calc PR A 1
H17C H 0.1371 0.7856 0.1993 0.033 Uiso 0.706(12) 1 calc PR A 1
C18 C -0.0472(5) 0.6419(5) 0.2688(3) 0.0181(9) Uiso 0.706(12) 1 d P A 1
H18A H -0.1458 0.6216 0.2112 0.027 Uiso 0.706(12) 1 calc PR A 1
H18B H -0.0104 0.7246 0.3138 0.027 Uiso 0.706(12) 1 calc PR A 1
H18C H -0.0630 0.5902 0.3120 0.027 Uiso 0.706(12) 1 calc PR A 1
C161 C 0.0369(17) 0.5284(13) 0.1188(11) 0.046(4) Uiso 0.294(12) 1 d P A 2
H16D H 0.0354 0.4557 0.1347 0.070 Uiso 0.294(12) 1 calc PR A 2
H16E H 0.1155 0.5521 0.0869 0.070 Uiso 0.294(12) 1 calc PR A 2
H16F H -0.0656 0.5140 0.0687 0.070 Uiso 0.294(12) 1 calc PR A 2
C171 C 0.1066(12) 0.7466(11) 0.1880(10) 0.027(3) Uiso 0.294(12) 1 d P A 2
H17D H 0.0145 0.7366 0.1296 0.041 Uiso 0.294(12) 1 calc PR A 2
H17E H 0.1965 0.7624 0.1654 0.041 Uiso 0.294(12) 1 calc PR A 2
H17F H 0.1272 0.8133 0.2501 0.041 Uiso 0.294(12) 1 calc PR A 2
C181 C -0.0571(14) 0.6024(15) 0.2528(10) 0.031(3) Uiso 0.294(12) 1 d P A 2
H18D H -0.0413 0.6725 0.3097 0.046 Uiso 0.294(12) 1 calc PR A 2
H18E H -0.0696 0.5350 0.2790 0.046 Uiso 0.294(12) 1 calc PR A 2
H18F H -0.1507 0.5843 0.1918 0.046 Uiso 0.294(12) 1 calc PR A 2
C19 C 0.5535(3) 0.7494(2) 0.98476(19) 0.0187(5) Uani 1 1 d . . .
C20 C 0.5826(4) 0.8805(3) 1.0132(2) 0.0312(7) Uani 1 1 d . . .
H20A H 0.4855 0.8901 0.9808 0.047 Uiso 1 1 calc R . .
H20B H 0.6611 0.9194 0.9862 0.047 Uiso 1 1 calc R . .
H20C H 0.6200 0.9165 1.0909 0.047 Uiso 1 1 calc R . .
C21 C 0.4315(3) 0.6923(3) 1.0289(2) 0.0266(6) Uani 1 1 d . . .
H21A H 0.4690 0.7315 1.1062 0.040 Uiso 1 1 calc R . .
H21B H 0.4133 0.6081 1.0138 0.040 Uiso 1 1 calc R . .
H21C H 0.3341 0.7006 0.9949 0.040 Uiso 1 1 calc R . .
C22 C 0.7055(3) 0.7365(3) 1.0390(2) 0.0296(6) Uani 1 1 d . . .
H22A H 0.7851 0.7746 1.0124 0.044 Uiso 1 1 calc R . .
H22B H 0.6879 0.6523 1.0229 0.044 Uiso 1 1 calc R . .
H22C H 0.7408 0.7743 1.1164 0.044 Uiso 1 1 calc R . .
C23 C 0.3196(3) 0.8394(2) 0.62662(17) 0.0142(5) Uani 1 1 d . . .
C24 C 0.3789(3) 0.9602(2) 0.6405(2) 0.0209(5) Uani 1 1 d . . .
C25 C 0.2840(4) 1.0241(2) 0.6454(2) 0.0255(6) Uani 1 1 d . . .
H25 H 0.3261 1.1065 0.6563 0.031 Uiso 1 1 calc R . .
C26 C 0.1309(4) 0.9717(3) 0.6352(2) 0.0253(6) Uani 1 1 d . . .
C27 C 0.0737(3) 0.8526(2) 0.6205(2) 0.0220(5) Uani 1 1 d . . .
H27 H -0.0322 0.8148 0.6119 0.026 Uiso 1 1 calc R . .
C28 C 0.1646(3) 0.7847(2) 0.61762(19) 0.0174(5) Uani 1 1 d . . .
C29 C 0.5432(4) 1.0239(2) 0.6489(3) 0.0312(7) Uani 1 1 d . . .
H29A H 0.5593 1.1055 0.6513 0.047 Uiso 1 1 calc R . .
H29B H 0.5611 0.9832 0.5868 0.047 Uiso 1 1 calc R . .
H29C H 0.6162 1.0244 0.7141 0.047 Uiso 1 1 calc R . .
C30 C 0.0296(4) 1.0423(3) 0.6387(3) 0.0388(8) Uani 1 1 d . . .
H30A H 0.0512 1.0859 0.7130 0.058 Uiso 1 1 calc R . .
H30B H -0.0801 0.9886 0.6052 0.058 Uiso 1 1 calc R . .
H30C H 0.0518 1.0983 0.6000 0.058 Uiso 1 1 calc R . .
C31 C 0.0906(3) 0.6554(2) 0.6023(2) 0.0232(5) Uani 1 1 d . . .
H31A H 0.1259 0.6420 0.6705 0.035 Uiso 1 1 calc R . .
H31B H 0.1203 0.6092 0.5500 0.035 Uiso 1 1 calc R . .
H31C H -0.0229 0.6306 0.5764 0.035 Uiso 1 1 calc R . .
Cl1 Cl 1.09672(10) 0.82205(8) 0.95474(7) 0.0408(2) Uani 1 1 d . . .
Cl2 Cl 0.81842(9) 0.68785(9) 0.76875(7) 0.0439(2) Uani 1 1 d . . .
Cl3 Cl 0.91675(14) 0.93972(10) 0.85322(9) 0.0606(3) Uani 1 1 d . . .
C32 C 0.9786(4) 0.8219(3) 0.8338(3) 0.0376(7) Uani 1 1 d . . .
H32 H 1.0415 0.8316 0.7870 0.045 Uiso 1 1 calc R . .

loop_
_atom_site_aniso_label
_atom_site_aniso_U_11
_atom_site_aniso_U_22
_atom_site_aniso_U_33
_atom_site_aniso_U_23
_atom_site_aniso_U_13
_atom_site_aniso_U_12
O1 0.0140(8) 0.0202(9) 0.0201(9) 0.0067(7) 0.0038(7) 0.0096(7)
O2 0.0196(9) 0.0138(8) 0.0181(8) 0.0076(7) 0.0056(7) 0.0064(7)
C1 0.0120(10) 0.0111(10) 0.0218(12) 0.0086(9) 0.0052(9) 0.0055(8)
C2 0.0142(11) 0.0110(10) 0.0229(12) 0.0102(9) 0.0094(9) 0.0077(9)
C3 0.0175(11) 0.0126(10) 0.0160(11) 0.0072(9) 0.0068(9) 0.0074(9)
C4 0.0134(11) 0.0135(11) 0.0180(11) 0.0069(9) 0.0049(9) 0.0065(9)
C5 0.0137(11) 0.0144(11) 0.0196(11) 0.0083(9) 0.0080(9) 0.0085(9)
C6 0.0136(10) 0.0096(10) 0.0175(11) 0.0066(9) 0.0067(9) 0.0051(8)
C7 0.0122(10) 0.0122(10) 0.0159(11) 0.0056(9) 0.0038(8) 0.0051(8)
C8 0.0095(10) 0.0151(11) 0.0163(11) 0.0059(9) 0.0051(8) 0.0060(8)
C9 0.0095(10) 0.0160(11) 0.0188(11) 0.0097(9) 0.0059(8) 0.0064(9)
C10 0.0127(10) 0.0120(10) 0.0200(11) 0.0060(9) 0.0053(9) 0.0057(9)
C11 0.0108(10) 0.0194(12) 0.0174(11) 0.0084(9) 0.0061(9) 0.0073(9)
C12 0.0134(10) 0.0204(12) 0.0211(12) 0.0137(10) 0.0098(9) 0.0098(9)
C13 0.0113(10) 0.0151(11) 0.0216(12) 0.0091(9) 0.0091(9) 0.0077(9)
C14 0.0156(11) 0.0144(11) 0.0226(12) 0.0103(9) 0.0114(9) 0.0088(9)
C15 0.0143(11) 0.0239(13) 0.0169(11) 0.0038(10) 0.0029(9) 0.0090(10)
C19 0.0216(12) 0.0199(12) 0.0160(11) 0.0065(10) 0.0063(9) 0.0098(10)
C20 0.0481(18) 0.0226(14) 0.0196(13) 0.0049(11) 0.0091(12) 0.0134(13)
C21 0.0294(14) 0.0348(15) 0.0219(13) 0.0127(12) 0.0136(11) 0.0143(12)
C22 0.0236(14) 0.0371(16) 0.0236(14) 0.0072(12) 0.0020(11) 0.0134(12)
C23 0.0188(11) 0.0132(11) 0.0104(10) 0.0037(8) 0.0029(9) 0.0082(9)
C24 0.0284(13) 0.0155(12) 0.0160(11) 0.0052(9) 0.0025(10) 0.0094(10)
C25 0.0412(16) 0.0148(12) 0.0209(13) 0.0055(10) 0.0053(11) 0.0165(11)
C26 0.0403(16) 0.0284(14) 0.0144(12) 0.0057(10) 0.0063(11) 0.0268(13)
C27 0.0225(13) 0.0300(14) 0.0171(12) 0.0060(10) 0.0058(10) 0.0175(11)
C28 0.0194(12) 0.0192(12) 0.0152(11) 0.0053(9) 0.0051(9) 0.0109(10)
C29 0.0310(15) 0.0160(13) 0.0425(17) 0.0142(12) 0.0084(13) 0.0045(11)
C30 0.058(2) 0.0441(19) 0.0309(16) 0.0124(14) 0.0139(15) 0.0436(18)
C31 0.0155(12) 0.0209(13) 0.0360(15) 0.0103(11) 0.0115(11) 0.0081(10)
Cl1 0.0353(4) 0.0413(5) 0.0389(4) 0.0140(4) 0.0025(3) 0.0145(3)
Cl2 0.0309(4) 0.0605(6) 0.0338(4) 0.0152(4) 0.0061(3) 0.0141(4)
Cl3 0.0763(7) 0.0628(7) 0.0638(6) 0.0360(5) 0.0251(6) 0.0440(6)
C32 0.0381(18) 0.048(2) 0.0352(17) 0.0214(15) 0.0162(14) 0.0198(15)

loop_
_geom_bond_atom_site_label_1
_geom_bond_atom_site_label_2
_geom_bond_distance
_geom_bond_site_symmetry_2
_geom_bond_publ_flag
O1 C1 1.370(3) . ?
O2 C8 1.380(3) . ?
C1 C2 1.387(3) . ?
C1 C6 1.398(3) . ?
C2 C3 1.390(3) . ?
C2 C14 1.523(3) 2_666 ?
C3 C4 1.390(3) . ?
C4 C5 1.386(3) . ?
C4 C15 1.530(3) . ?
C5 C6 1.395(3) . ?
C6 C7 1.529(3) . ?
C7 C23 1.526(3) . ?
C7 C9 1.534(3) . ?
C8 C9 1.387(3) . ?
C8 C13 1.398(3) . ?
C9 C10 1.395(3) . ?
C10 C11 1.381(3) . ?
C11 C12 1.396(3) . ?
C11 C19 1.527(3) . ?
C12 C13 1.381(3) . ?
C13 C14 1.505(3) . ?
C14 C2 1.523(3) 2_666 ?
C15 C181 1.440(12) . ?
C15 C17 1.479(5) . ?
C15 C161 1.501(13) . ?
C15 C18 1.553(5) . ?
C15 C16 1.561(5) . ?
C15 C171 1.644(11) . ?
C19 C20 1.521(4) . ?
C19 C21 1.530(4) . ?
C19 C22 1.532(4) . ?
C23 C24 1.398(3) . ?
C23 C28 1.405(4) . ?
C24 C25 1.390(4) . ?
C24 C29 1.507(4) . ?
C25 C26 1.379(4) . ?
C26 C27 1.374(4) . ?
C26 C30 1.505(4) . ?
C27 C28 1.396(3) . ?
C28 C31 1.502(4) . ?
Cl1 C32 1.749(3) . ?
Cl2 C32 1.746(4) . ?
Cl3 C32 1.746(4) . ?
